data_4507548
loop_
_publ_author_name
'Tykarska, Ewa'
'Gdaniec, Maria'

_publ_section_title
;
 Toward Better Understanding of Isomorphism of Glycyrrhizic Acid and Its
 Mono- and Dibasic Salts
;
_journal_issue 3
_journal_name_full 'Crystal Growth &amp; Design'
_journal_page_first 1301
_journal_paper_doi 10.1021/cg301768h
_journal_volume 13
_journal_year 2013
_chemical_absolute_configuration rm
_chemical_formula_moiety
;
C42 H61 O16, 4.00(C3 H6 O2), 3.0(H2 O), H4 N 
;
_chemical_formula_sum 'C54 H95 N O27'
_chemical_formula_weight 1190.31
_chemical_name_common
;
monoammonium glicyrrhizinate
4.0 propionic acid 3.0 water solvate
;
_chemical_name_systematic
;
3beta-[O-beta-D-glucopyranuronosyl-
beta-D-glucopyranuronosyloxy]-ll-oxo-
(18betaH)-olean-12-en-30beta-oic 
monoammonium salt
water/propionic acid solvate
;
_space_group_IT_number 19
_symmetry_cell_setting orthorhombic
_symmetry_space_group_name_Hall 'P 2ac 2ab'
_symmetry_space_group_name_H-M 'P 21 21 21'
_atom_sites_solution_hydrogens geom
_atom_sites_solution_primary direct
_atom_sites_solution_secondary difmap
_audit_creation_method SHELXL-97
_cell_angle_alpha 90.00
_cell_angle_beta 90.00
_cell_angle_gamma 90.00
_cell_formula_units_Z 4
_cell_length_a 10.6684(2)
_cell_length_b 11.12450(10)
_cell_length_c 51.3881(7)
_cell_measurement_reflns_used 22743
_cell_measurement_temperature 130(2)
_cell_measurement_theta_max 76.4031
_cell_measurement_theta_min 2.5774
_cell_volume 6098.77(15)
_computing_cell_refinement
;
CrysAlisPro, Agilent Technologies,
Version 1.171.35.21 (release 20-01-2012 CrysAlis171 .NET)
(compiled Jan 23 2012,18:06:46)
;
_computing_data_collection
;
CrysAlisPro, Agilent Technologies,
Version 1.171.35.21 (release 20-01-2012 CrysAlis171 .NET)
(compiled Jan 23 2012,18:06:46)
;
_computing_data_reduction
;
CrysAlisPro, Agilent Technologies,
Version 1.171.35.21 (release 20-01-2012 CrysAlis171 .NET)
(compiled Jan 23 2012,18:06:46)
;
_computing_molecular_graphics
; 
 Mercury CSD 3.0 - new features for the visualization and investigation 
 of crystal structures, C. F. Macrae, I. J. Bruno, J. A. Chisholm, 
 P. R. Edgington, P. McCabe, E. Pidcock, L. Rodriguez-Monge, R. Taylor, 
 J. van de Streek and P. A. Wood, J. Appl. Cryst., 41, 466-470, 2008.
;
_computing_publication_material 'SHELXL-97 (Sheldrick, 2008)'
_computing_structure_refinement 'SHELXS-97 (Sheldrick, 2008)'
_computing_structure_solution 'SHELXS-97 (Sheldrick, 2008)'
_diffrn_ambient_temperature 130(2)
_diffrn_detector_area_resol_mean 10.5357
_diffrn_measured_fraction_theta_full 0.999
_diffrn_measured_fraction_theta_max 0.999
_diffrn_measurement_device_type 'SuperNova, Single source at offset), Atlas'
_diffrn_measurement_method '\w scans'
_diffrn_radiation_monochromator mirror
_diffrn_radiation_source 'SuperNova (Cu) X-ray Source'
_diffrn_radiation_type CuK\a
_diffrn_radiation_wavelength 1.54184
_diffrn_reflns_av_R_equivalents 0.0172
_diffrn_reflns_av_sigmaI/netI 0.0136
_diffrn_reflns_limit_h_max 10
_diffrn_reflns_limit_h_min -12
_diffrn_reflns_limit_k_max 13
_diffrn_reflns_limit_k_min -12
_diffrn_reflns_limit_l_max 61
_diffrn_reflns_limit_l_min -61
_diffrn_reflns_number 33519
_diffrn_reflns_theta_full 66.60
_diffrn_reflns_theta_max 66.60
_diffrn_reflns_theta_min 3.44
_diffrn_standards_number 0
_exptl_absorpt_coefficient_mu 0.872
_exptl_absorpt_correction_T_max 1.00000
_exptl_absorpt_correction_T_min 0.88443
_exptl_absorpt_correction_type multi-scan
_exptl_absorpt_process_details
;
CrysAlisPro, Agilent Technologies,
Version 1.171.35.21 (release 20-01-2012 CrysAlis171 .NET)
(compiled Jan 23 2012,18:06:46)
Empirical absorption correction using spherical harmonics,
implemented in SCALE3 ABSPACK scaling algorithm.
;
_exptl_crystal_colour colourless
_exptl_crystal_density_diffrn 1.296
_exptl_crystal_density_method 'not measured'
_exptl_crystal_description plate
_exptl_crystal_F_000 2568
_exptl_crystal_size_max 0.4
_exptl_crystal_size_mid 0.2
_exptl_crystal_size_min 0.1
_refine_diff_density_max 1.052
_refine_diff_density_min -0.549
_refine_diff_density_rms 0.070
_refine_ls_abs_structure_details 'Flack H D (1983), Acta Cryst. A39, 876-881'
_refine_ls_abs_structure_Flack 0.03(15)
_refine_ls_extinction_method none
_refine_ls_goodness_of_fit_ref 1.062
_refine_ls_hydrogen_treatment constr
_refine_ls_matrix_type full
_refine_ls_number_parameters 760
_refine_ls_number_reflns 10434
_refine_ls_number_restraints 0
_refine_ls_restrained_S_all 1.062
_refine_ls_R_factor_all 0.0552
_refine_ls_R_factor_gt 0.0548
_refine_ls_shift/su_max 0.001
_refine_ls_shift/su_mean 0.000
_refine_ls_structure_factor_coef Fsqd
_refine_ls_weighting_details 'calc w=1/[\s^2^(Fo^2^)+(0.1085P)^2^+3.5235P] where P=(Fo^2^+2Fc^2^)/3'
_refine_ls_weighting_scheme calc
_refine_ls_wR_factor_gt 0.1577
_refine_ls_wR_factor_ref 0.1583
_reflns_number_gt 10311
_reflns_number_total 10434
_reflns_threshold_expression >2sigma(I)
_cod_data_source_file cg301768h_si_001.cif
_cod_data_source_block AGA-propionic-acid
_cod_database_code 4507548

loop_
_symmetry_equiv_pos_as_xyz
'x, y, z'
'-x+1/2, -y, z+1/2'
'x+1/2, -y+1/2, -z'
'-x, y+1/2, -z+1/2'

loop_
_atom_site_label
_atom_site_type_symbol
_atom_site_fract_x
_atom_site_fract_y
_atom_site_fract_z
_atom_site_U_iso_or_equiv
_atom_site_adp_type
_atom_site_occupancy
_atom_site_symmetry_multiplicity
_atom_site_calc_flag
_atom_site_refinement_flags
N1 N 0.4833(2) 0.9817(2) 0.55783(5) 0.0304(5) Uani 1 1 d .
H1N H 0.5035 1.0087 0.5738 0.046 Uiso 1 1 d R
H2N H 0.4583 1.0439 0.5479 0.046 Uiso 1 1 d R
H3N H 0.5506 0.9465 0.5505 0.046 Uiso 1 1 d R
H4N H 0.4206 0.9279 0.5591 0.046 Uiso 1 1 d R
O2A O 0.44999(16) 0.45079(15) 0.54308(3) 0.0206(4) Uani 1 1 d .
O3A O 0.53981(16) 0.51490(15) 0.49044(3) 0.0209(4) Uani 1 1 d .
H3AO H 0.4997 0.5710 0.4833 0.025 Uiso 1 1 calc R
O4A O 0.75412(17) 0.67360(16) 0.49128(3) 0.0234(4) Uani 1 1 d .
H4AO H 0.8167 0.6349 0.4966 0.028 Uiso 1 1 calc R
O5A O 0.61577(15) 0.72866(15) 0.55518(3) 0.0192(3) Uani 1 1 d .
O6A O 0.91075(16) 0.80943(16) 0.53191(4) 0.0242(4) Uani 1 1 d .
O7A O 0.73916(17) 0.92275(15) 0.53715(4) 0.0269(4) Uani 1 1 d .
C1A C 0.5535(2) 0.6169(2) 0.56047(5) 0.0181(5) Uani 1 1 d .
H1A H 0.6146 0.5577 0.5678 0.022 Uiso 1 1 calc R
C2A C 0.4953(2) 0.5672(2) 0.53565(5) 0.0176(5) Uani 1 1 d .
H2A H 0.4242 0.6194 0.5299 0.021 Uiso 1 1 calc R
C3A C 0.5942(2) 0.5569(2) 0.51393(4) 0.0177(5) Uani 1 1 d .
H3A H 0.6574 0.4959 0.5196 0.021 Uiso 1 1 calc R
C4A C 0.6622(2) 0.6766(2) 0.51091(5) 0.0179(5) Uani 1 1 d .
H4A H 0.5989 0.7390 0.5061 0.022 Uiso 1 1 calc R
C5A C 0.7170(2) 0.7097(2) 0.53764(5) 0.0185(5) Uani 1 1 d .
H5A H 0.7709 0.6425 0.5441 0.022 Uiso 1 1 calc R
C6A C 0.7944(2) 0.8246(2) 0.53575(5) 0.0200(5) Uani 1 1 d .
O2B O 0.42813(17) 0.20510(16) 0.53403(4) 0.0257(4) Uani 1 1 d .
H2BO H 0.4444 0.2064 0.5180 0.031 Uiso 1 1 calc R
O3B O 0.1755(2) 0.12380(17) 0.54209(4) 0.0325(4) Uani 1 1 d .
H3BO H 0.1368 0.0760 0.5323 0.039 Uiso 1 1 calc R
O4B O -0.01272(18) 0.28185(18) 0.51720(4) 0.0310(4) Uani 1 1 d .
H4BO H -0.0577 0.2407 0.5272 0.037 Uiso 1 1 calc R
O5B O 0.24326(16) 0.48297(15) 0.53383(3) 0.0208(4) Uani 1 1 d .
O6B O -0.04055(19) 0.53882(18) 0.50144(4) 0.0314(4) Uani 1 1 d .
O7B O 0.04588(18) 0.61878(17) 0.53726(4) 0.0279(4) Uani 1 1 d .
H7BO H -0.0080 0.6726 0.5348 0.033 Uiso 1 1 calc R
C1B C 0.3484(2) 0.4069(2) 0.52892(5) 0.0198(5) Uani 1 1 d .
H1B H 0.3682 0.4049 0.5099 0.024 Uiso 1 1 calc R
C2B C 0.3242(2) 0.2809(2) 0.53917(5) 0.0209(5) Uani 1 1 d .
H2B H 0.3148 0.2867 0.5585 0.025 Uiso 1 1 calc R
C3B C 0.2020(2) 0.2314(2) 0.52828(5) 0.0219(5) Uani 1 1 d .
H3B H 0.2142 0.2116 0.5095 0.026 Uiso 1 1 calc R
C4B C 0.0947(2) 0.3222(2) 0.53077(5) 0.0231(5) Uani 1 1 d .
H4B H 0.0735 0.3337 0.5496 0.028 Uiso 1 1 calc R
C5B C 0.1385(2) 0.4430(2) 0.51909(5) 0.0216(5) Uani 1 1 d .
H5B H 0.1667 0.4284 0.5008 0.026 Uiso 1 1 calc R
C6B C 0.0384(2) 0.5390(2) 0.51875(5) 0.0232(5) Uani 1 1 d .
C1 C 0.5694(3) 0.7963(2) 0.63972(5) 0.0256(5) Uani 1 1 d .
H11 H 0.5756 0.8825 0.6443 0.031 Uiso 1 1 calc R
H12 H 0.6552 0.7624 0.6399 0.031 Uiso 1 1 calc R
C2 C 0.5151(3) 0.7847(2) 0.61231(5) 0.0247(5) Uani 1 1 d .
H21 H 0.4313 0.8226 0.6117 0.030 Uiso 1 1 calc R
H22 H 0.5702 0.8265 0.5997 0.030 Uiso 1 1 calc R
C3 C 0.5048(3) 0.6524(2) 0.60507(5) 0.0214(5) Uani 1 1 d .
H31 H 0.5905 0.6164 0.6060 0.026 Uiso 1 1 calc R
O3 O 0.45940(16) 0.63955(16) 0.57854(3) 0.0204(3) Uani 1 1 d .
C4 C 0.4186(2) 0.5799(2) 0.62315(5) 0.0231(5) Uani 1 1 d .
C5 C 0.4705(3) 0.5983(2) 0.65143(5) 0.0228(5) Uani 1 1 d .
H51 H 0.5569 0.5635 0.6510 0.027 Uiso 1 1 calc R
C6 C 0.4016(3) 0.5260(3) 0.67244(5) 0.0291(6) Uani 1 1 d .
H61 H 0.3228 0.5675 0.6772 0.035 Uiso 1 1 calc R
H62 H 0.3800 0.4454 0.6656 0.035 Uiso 1 1 calc R
C7 C 0.4854(3) 0.5137(2) 0.69643(5) 0.0272(6) Uani 1 1 d .
H71 H 0.5601 0.4656 0.6917 0.033 Uiso 1 1 calc R
H72 H 0.4391 0.4687 0.7100 0.033 Uiso 1 1 calc R
C8 C 0.5294(3) 0.6339(2) 0.70799(5) 0.0241(5) Uani 1 1 d .
C9 C 0.5703(3) 0.7228(2) 0.68587(5) 0.0246(5) Uani 1 1 d .
H91 H 0.6523 0.6900 0.6797 0.029 Uiso 1 1 calc R
C10 C 0.4895(3) 0.7311(2) 0.66063(5) 0.0245(5) Uani 1 1 d .
C11 C 0.6047(3) 0.8430(2) 0.69840(5) 0.0278(6) Uani 1 1 d .
O11 O 0.5892(3) 0.94100(19) 0.68815(4) 0.0434(6) Uani 1 1 d .
C12 C 0.6656(3) 0.8378(2) 0.72412(5) 0.0287(6) Uani 1 1 d .
H121 H 0.6924 0.9113 0.7317 0.034 Uiso 1 1 calc R
C13 C 0.6856(3) 0.7359(2) 0.73754(5) 0.0253(5) Uani 1 1 d .
C14 C 0.6465(3) 0.6146(2) 0.72633(5) 0.0239(5) Uani 1 1 d .
C15 C 0.6187(3) 0.5205(2) 0.74794(5) 0.0298(6) Uani 1 1 d .
H151 H 0.5323 0.5329 0.7544 0.036 Uiso 1 1 calc R
H152 H 0.6229 0.4390 0.7402 0.036 Uiso 1 1 calc R
C16 C 0.7093(3) 0.5269(3) 0.77093(5) 0.0326(6) Uani 1 1 d .
H161 H 0.7945 0.5055 0.7649 0.039 Uiso 1 1 calc R
H162 H 0.6837 0.4672 0.7842 0.039 Uiso 1 1 calc R
C17 C 0.7127(3) 0.6526(3) 0.78346(5) 0.0300(6) Uani 1 1 d .
C18 C 0.7587(3) 0.7446(3) 0.76292(5) 0.0282(6) Uani 1 1 d .
H181 H 0.7419 0.8264 0.7702 0.034 Uiso 1 1 calc R
C19 C 0.9002(3) 0.7381(3) 0.75733(6) 0.0347(6) Uani 1 1 d .
H191 H 0.9191 0.6610 0.7485 0.042 Uiso 1 1 calc R
H192 H 0.9232 0.8040 0.7453 0.042 Uiso 1 1 calc R
C20 C 0.9803(3) 0.7480(3) 0.78192(7) 0.0419(7) Uani 1 1 d .
C21 C 0.9388(4) 0.6502(3) 0.80107(7) 0.0475(8) Uani 1 1 d .
H211 H 0.9582 0.5704 0.7936 0.057 Uiso 1 1 calc R
H212 H 0.9871 0.6587 0.8174 0.057 Uiso 1 1 calc R
C22 C 0.8005(4) 0.6564(3) 0.80722(6) 0.0411(7) Uani 1 1 d .
H221 H 0.7841 0.7315 0.8170 0.049 Uiso 1 1 calc R
H222 H 0.7791 0.5883 0.8188 0.049 Uiso 1 1 calc R
C23 C 0.2802(3) 0.6130(3) 0.61949(6) 0.0348(7) Uani 1 1 d .
H231 H 0.2706 0.7005 0.6203 0.052 Uiso 1 1 calc R
H232 H 0.2302 0.5755 0.6333 0.052 Uiso 1 1 calc R
H233 H 0.2512 0.5840 0.6025 0.052 Uiso 1 1 calc R
C24 C 0.4341(3) 0.4460(3) 0.61583(5) 0.0317(6) Uani 1 1 d .
H241 H 0.3783 0.3970 0.6266 0.048 Uiso 1 1 calc R
H242 H 0.5212 0.4214 0.6188 0.048 Uiso 1 1 calc R
H243 H 0.4128 0.4347 0.5974 0.048 Uiso 1 1 calc R
C25 C 0.3669(3) 0.8019(3) 0.66478(6) 0.0331(6) Uani 1 1 d .
H251 H 0.3836 0.8721 0.6758 0.050 Uiso 1 1 calc R
H252 H 0.3050 0.7501 0.6733 0.050 Uiso 1 1 calc R
H253 H 0.3343 0.8284 0.6479 0.050 Uiso 1 1 calc R
C26 C 0.4171(3) 0.6855(3) 0.72330(5) 0.0310(6) Uani 1 1 d .
H261 H 0.3438 0.6906 0.7118 0.046 Uiso 1 1 calc R
H262 H 0.4382 0.7660 0.7297 0.046 Uiso 1 1 calc R
H263 H 0.3979 0.6329 0.7381 0.046 Uiso 1 1 calc R
C27 C 0.7623(3) 0.5655(3) 0.71100(5) 0.0301(6) Uani 1 1 d .
H271 H 0.7962 0.6292 0.6999 0.045 Uiso 1 1 calc R
H272 H 0.7364 0.4973 0.7002 0.045 Uiso 1 1 calc R
H273 H 0.8268 0.5392 0.7233 0.045 Uiso 1 1 calc R
C28 C 0.5822(3) 0.6867(3) 0.79266(6) 0.0351(7) Uani 1 1 d .
H281 H 0.5500 0.6240 0.8043 0.053 Uiso 1 1 calc R
H282 H 0.5265 0.6948 0.7776 0.053 Uiso 1 1 calc R
H283 H 0.5859 0.7633 0.8021 0.053 Uiso 1 1 calc R
C29 C 1.1198(3) 0.7335(4) 0.77451(9) 0.0551(9) Uani 1 1 d .
H291 H 1.1332 0.6538 0.7669 0.083 Uiso 1 1 calc R
H292 H 1.1718 0.7422 0.7901 0.083 Uiso 1 1 calc R
H293 H 1.1430 0.7954 0.7618 0.083 Uiso 1 1 calc R
C30 C 0.9672(3) 0.8754(3) 0.79346(7) 0.0401(7) Uani 1 1 d .
O30 O 0.9320(3) 0.9612(2) 0.78091(5) 0.0492(6) Uani 1 1 d .
O31 O 1.0035(3) 0.8832(3) 0.81781(5) 0.0584(7) Uani 1 1 d .
H301 H 1.0179 0.9554 0.8215 0.070 Uiso 1 1 calc R
O2W O 0.2802(2) 0.80767(19) 0.56099(4) 0.0343(5) Uani 1 1 d .
H1W2 H 0.2633 0.8013 0.5451 0.041 Uiso 1 1 d R
H2W2 H 0.3406 0.7613 0.5640 0.041 Uiso 1 1 d R
O3W O 0.8463(2) 1.1421(2) 0.54642(5) 0.0512(7) Uani 1 1 d .
H1W3 H 0.8344 1.0678 0.5479 0.061 Uiso 1 1 d R
H2W3 H 0.7771 1.1775 0.5479 0.061 Uiso 1 1 d R
O4W O 0.6466(3) 1.2773(3) 0.56611(6) 0.0573(7) Uani 1 1 d .
H1W4 H 0.6462 1.2143 0.5751 0.069 Uiso 1 1 d R
H2W4 H 0.5866 1.2744 0.5556 0.069 Uiso 1 1 d R
O1P1 O 0.4171(3) 1.1237(3) 0.63689(6) 0.0660(8) Uani 1 1 d .
H1P1 H 0.3670 1.1049 0.6250 0.079 Uiso 1 1 calc R
O2P1 O 0.5521(3) 1.1146(3) 0.60452(5) 0.0666(8) Uani 1 1 d .
C1P1 C 0.5274(4) 1.1361(3) 0.62741(7) 0.0468(8) Uani 1 1 d .
C2P1 C 0.6233(4) 1.1784(4) 0.64651(7) 0.0541(9) Uani 1 1 d .
H2P1 H 0.6011 1.2609 0.6521 0.065 Uiso 1 1 calc R
H3P1 H 0.6195 1.1262 0.6621 0.065 Uiso 1 1 calc R
C3P1 C 0.7520(6) 1.1792(9) 0.63683(12) 0.119(3) Uani 1 1 d .
H4P1 H 0.8083 1.2084 0.6505 0.178 Uiso 1 1 calc R
H5P1 H 0.7577 1.2323 0.6217 0.178 Uiso 1 1 calc R
H6P1 H 0.7764 1.0975 0.6318 0.178 Uiso 1 1 calc R
O1P2 O 0.1039(3) 0.9339(3) 0.58482(7) 0.0708(8) Uani 1 1 d .
H1P2 H 0.1571 0.8821 0.5804 0.085 Uiso 1 1 calc R
O2P2 O 0.2667(3) 1.0295(3) 0.60139(6) 0.0722(9) Uani 1 1 d .
C1P2 C 0.1602(4) 1.0221(4) 0.59719(7) 0.0481(8) Uani 1 1 d .
C2P2 C 0.0612(5) 1.1158(5) 0.60416(11) 0.0752(14) Uani 1 1 d .
H2P2 H -0.0012 1.0789 0.6160 0.090 Uiso 1 1 calc R
H3P2 H 0.0169 1.1406 0.5881 0.090 Uiso 1 1 calc R
C3P2 C 0.1177(6) 1.2285(5) 0.61744(12) 0.0844(15) Uani 1 1 d .
H4P2 H 0.1732 1.2035 0.6316 0.127 Uiso 1 1 calc R
H5P2 H 0.0499 1.2784 0.6244 0.127 Uiso 1 1 calc R
H6P2 H 0.1656 1.2749 0.6046 0.127 Uiso 1 1 calc R
O1P4 O 0.9139(3) 1.1873(3) 0.79754(6) 0.0563(7) Uani 1 1 d .
H1P4 H 0.9173 1.1147 0.7931 0.068 Uiso 1 1 calc R
O2P4 O 0.9898(3) 1.1147(3) 0.83456(5) 0.0583(7) Uani 1 1 d .
C1P4 C 0.9553(3) 1.1984(4) 0.82062(8) 0.0507(9) Uani 1 1 d .
C2P4 C 0.9618(4) 1.3267(4) 0.83149(11) 0.0658(11) Uani 1 1 d .
H2P4 H 0.9024 1.3790 0.8220 0.079 Uiso 1 1 calc R
H3P4 H 0.9377 1.3265 0.8501 0.079 Uiso 1 1 calc R
C3P4 C 1.0924(4) 1.3747(5) 0.82862(12) 0.0725(13) Uani 1 1 d .
H4P4 H 1.1492 1.3296 0.8400 0.109 Uiso 1 1 calc R
H5P4 H 1.0938 1.4599 0.8335 0.109 Uiso 1 1 calc R
H6P4 H 1.1196 1.3661 0.8105 0.109 Uiso 1 1 calc R
O1P5 O 0.8404(4) 1.4284(4) 0.57388(10) 0.1014(13) Uani 1 1 d .
H1P5 H 0.7683 1.3992 0.5721 0.122 Uiso 1 1 calc R
O2P5 O 0.7698(5) 1.4536(8) 0.61271(15) 0.159(3) Uani 1 1 d .
C1P5 C 0.8506(6) 1.4752(7) 0.59637(11) 0.0875(17) Uani 1 1 d .
C2P5 C 0.9569(6) 1.5549(9) 0.60010(12) 0.107(3) Uani 1 1 d .
H2P5 H 1.0156 1.5470 0.5853 0.128 Uiso 1 1 calc R
H3P5 H 1.0021 1.5327 0.6162 0.128 Uiso 1 1 calc R
C3P5 C 0.9105(10) 1.6845(9) 0.60202(14) 0.136(4) Uani 1 1 d .
H4P5 H 0.8329 1.6932 0.5920 0.204 Uiso 1 1 calc R
H5P5 H 0.9745 1.7388 0.5950 0.204 Uiso 1 1 calc R
H6P5 H 0.8944 1.7045 0.6203 0.204 Uiso 1 1 calc R

loop_
_atom_site_aniso_label
_atom_site_aniso_U_11
_atom_site_aniso_U_22
_atom_site_aniso_U_33
_atom_site_aniso_U_23
_atom_site_aniso_U_13
_atom_site_aniso_U_12
N1 0.0351(13) 0.0253(11) 0.0308(11) 0.0025(9) 0.0010(10) 0.0062(10)
O2A 0.0180(8) 0.0152(8) 0.0286(8) 0.0018(7) -0.0049(7) -0.0036(7)
O3A 0.0219(8) 0.0185(8) 0.0224(8) -0.0047(7) -0.0047(7) 0.0028(7)
O4A 0.0216(8) 0.0280(9) 0.0207(8) 0.0024(7) 0.0040(7) 0.0034(7)
O5A 0.0182(8) 0.0159(7) 0.0236(8) -0.0022(6) 0.0060(7) -0.0043(7)
O6A 0.0182(8) 0.0208(8) 0.0337(9) 0.0001(7) 0.0038(7) -0.0024(7)
O7A 0.0232(9) 0.0170(8) 0.0406(10) 0.0003(7) 0.0031(8) -0.0012(7)
C1A 0.0166(10) 0.0172(11) 0.0206(11) -0.0007(9) 0.0011(9) -0.0027(9)
C2A 0.0156(10) 0.0145(10) 0.0228(11) 0.0020(9) 0.0006(9) -0.0004(9)
C3A 0.0174(11) 0.0163(10) 0.0194(11) -0.0019(9) -0.0004(9) 0.0023(9)
C4A 0.0152(10) 0.0176(11) 0.0211(11) -0.0004(9) 0.0025(9) 0.0025(9)
C5A 0.0154(10) 0.0174(11) 0.0226(11) 0.0000(9) 0.0028(9) -0.0027(9)
C6A 0.0198(11) 0.0198(11) 0.0204(11) 0.0005(9) 0.0007(9) -0.0043(10)
O2B 0.0256(9) 0.0199(9) 0.0316(9) -0.0004(7) 0.0000(8) 0.0048(7)
O3B 0.0387(11) 0.0177(9) 0.0411(11) 0.0047(8) -0.0064(9) -0.0109(8)
O4B 0.0228(9) 0.0292(10) 0.0410(10) 0.0052(8) -0.0057(8) -0.0111(8)
O5B 0.0157(8) 0.0167(8) 0.0300(9) -0.0044(7) -0.0018(7) -0.0001(6)
O6B 0.0262(10) 0.0322(10) 0.0358(10) -0.0056(8) -0.0060(8) 0.0077(8)
O7B 0.0252(9) 0.0234(9) 0.0350(10) -0.0043(8) -0.0018(8) 0.0045(7)
C1B 0.0155(11) 0.0191(11) 0.0248(11) -0.0020(9) -0.0025(9) 0.0008(9)
C2B 0.0205(12) 0.0151(11) 0.0270(12) -0.0006(9) -0.0020(9) -0.0019(10)
C3B 0.0245(12) 0.0170(11) 0.0242(12) -0.0010(9) -0.0031(10) -0.0048(10)
C4B 0.0207(12) 0.0206(12) 0.0280(12) 0.0016(10) -0.0010(10) -0.0065(10)
C5B 0.0158(11) 0.0228(12) 0.0262(12) -0.0023(10) -0.0009(9) -0.0027(10)
C6B 0.0203(12) 0.0212(12) 0.0281(12) -0.0008(10) 0.0014(10) -0.0023(10)
C1 0.0363(14) 0.0198(12) 0.0208(12) 0.0003(9) -0.0003(11) -0.0059(11)
C2 0.0339(14) 0.0188(12) 0.0216(12) 0.0014(9) 0.0018(10) -0.0030(11)
C3 0.0240(12) 0.0227(12) 0.0176(11) -0.0010(9) 0.0012(10) -0.0017(10)
O3 0.0165(8) 0.0250(8) 0.0195(8) 0.0013(7) 0.0022(7) -0.0009(7)
C4 0.0244(12) 0.0245(12) 0.0203(11) 0.0005(10) 0.0027(10) -0.0046(11)
C5 0.0254(13) 0.0220(12) 0.0211(12) 0.0015(10) 0.0021(10) -0.0055(10)
C6 0.0319(14) 0.0314(14) 0.0241(12) 0.0040(11) 0.0011(11) -0.0092(12)
C7 0.0321(14) 0.0248(13) 0.0247(12) 0.0053(10) 0.0034(11) -0.0070(11)
C8 0.0303(14) 0.0231(12) 0.0190(11) 0.0018(10) 0.0049(10) -0.0018(11)
C9 0.0288(13) 0.0221(12) 0.0228(12) 0.0005(10) 0.0043(10) 0.0009(11)
C10 0.0303(13) 0.0213(12) 0.0218(12) 0.0014(10) 0.0036(10) 0.0004(11)
C11 0.0357(15) 0.0227(13) 0.0249(12) 0.0008(10) 0.0054(11) -0.0023(12)
O11 0.0686(16) 0.0259(10) 0.0355(11) 0.0007(8) -0.0023(11) 0.0017(11)
C12 0.0354(15) 0.0242(13) 0.0264(13) -0.0025(10) 0.0028(12) -0.0058(12)
C13 0.0263(12) 0.0254(13) 0.0242(12) 0.0000(10) 0.0071(10) -0.0015(11)
C14 0.0299(14) 0.0204(12) 0.0213(11) 0.0028(10) 0.0042(11) 0.0017(10)
C15 0.0407(15) 0.0224(13) 0.0262(12) 0.0028(11) -0.0002(12) -0.0061(12)
C16 0.0437(16) 0.0259(13) 0.0282(13) 0.0052(11) -0.0012(13) -0.0005(12)
C17 0.0399(16) 0.0264(13) 0.0239(12) 0.0035(11) -0.0005(12) -0.0060(12)
C18 0.0339(14) 0.0275(13) 0.0233(12) 0.0008(10) 0.0003(11) -0.0031(11)
C19 0.0348(15) 0.0378(16) 0.0315(14) 0.0007(12) 0.0019(12) -0.0054(13)
C20 0.0369(17) 0.0456(18) 0.0432(17) 0.0016(14) -0.0042(14) -0.0050(14)
C21 0.056(2) 0.0446(19) 0.0418(18) 0.0050(14) -0.0169(16) -0.0029(17)
C22 0.055(2) 0.0396(17) 0.0291(14) 0.0051(13) -0.0069(14) -0.0082(15)
C23 0.0249(14) 0.0516(18) 0.0279(13) 0.0044(13) 0.0030(11) -0.0062(13)
C24 0.0454(17) 0.0238(13) 0.0260(13) -0.0002(10) 0.0010(12) -0.0099(13)
C25 0.0375(15) 0.0363(15) 0.0254(13) -0.0005(11) 0.0028(11) 0.0097(13)
C26 0.0309(14) 0.0369(15) 0.0252(12) 0.0037(11) 0.0073(11) 0.0022(12)
C27 0.0310(14) 0.0282(13) 0.0311(13) -0.0044(11) 0.0047(12) 0.0038(12)
C28 0.0481(18) 0.0290(14) 0.0283(13) 0.0015(11) 0.0113(13) -0.0066(14)
C29 0.0377(18) 0.058(2) 0.070(2) -0.001(2) -0.0102(18) -0.0009(17)
C30 0.0310(16) 0.0478(19) 0.0414(16) -0.0036(15) -0.0004(13) -0.0084(14)
O30 0.0490(14) 0.0406(13) 0.0581(14) -0.0004(11) -0.0065(12) -0.0044(11)
O31 0.0748(19) 0.0547(15) 0.0458(13) -0.0025(12) -0.0092(13) -0.0191(15)
O2W 0.0423(11) 0.0348(10) 0.0257(9) 0.0011(8) -0.0030(8) 0.0078(9)
O3W 0.0445(13) 0.0329(11) 0.0761(17) -0.0145(11) 0.0261(13) -0.0108(10)
O4W 0.0436(13) 0.0633(17) 0.0650(16) -0.0091(14) -0.0157(12) 0.0092(13)
O1P1 0.0534(16) 0.087(2) 0.0577(16) -0.0198(16) 0.0003(14) 0.0054(16)
O2P1 0.078(2) 0.075(2) 0.0471(15) -0.0138(14) 0.0083(14) -0.0186(17)
C1P1 0.064(2) 0.0350(17) 0.0411(18) 0.0021(14) -0.0032(17) 0.0005(16)
C2P1 0.072(3) 0.049(2) 0.0410(18) 0.0066(16) -0.0046(18) 0.0005(19)
C3P1 0.073(3) 0.217(9) 0.067(3) 0.006(5) -0.010(3) -0.031(5)
O1P2 0.073(2) 0.0579(18) 0.082(2) -0.0042(16) 0.0160(18) -0.0110(16)
O2P2 0.071(2) 0.075(2) 0.0709(19) -0.0194(17) -0.0010(16) 0.0069(18)
C1P2 0.045(2) 0.056(2) 0.0428(17) 0.0007(16) 0.0047(15) -0.0034(18)
C2P2 0.079(3) 0.064(3) 0.082(3) -0.007(2) 0.026(3) 0.006(3)
C3P2 0.091(4) 0.075(3) 0.087(3) -0.015(3) 0.000(3) 0.016(3)
O1P4 0.0494(15) 0.0565(16) 0.0631(16) -0.0018(13) 0.0042(13) 0.0056(13)
O2P4 0.0608(17) 0.0612(17) 0.0528(15) -0.0087(13) 0.0057(13) -0.0051(14)
C1P4 0.0335(16) 0.056(2) 0.063(2) 0.0047(19) 0.0108(16) 0.0006(16)
C2P4 0.051(2) 0.061(3) 0.086(3) -0.012(2) 0.004(2) 0.005(2)
C3P4 0.055(3) 0.061(3) 0.101(4) -0.003(3) -0.007(3) 0.002(2)
O1P5 0.083(3) 0.088(3) 0.133(4) -0.004(3) -0.011(3) -0.016(2)
O2P5 0.086(3) 0.207(7) 0.183(6) 0.036(5) 0.019(4) -0.031(4)
C1P5 0.081(4) 0.119(5) 0.062(3) 0.015(3) -0.005(3) 0.008(4)
C2P5 0.075(4) 0.174(8) 0.072(3) -0.012(4) -0.002(3) -0.042(5)
C3P5 0.176(9) 0.146(7) 0.087(4) 0.032(5) -0.039(5) -0.080(7)

loop_
_atom_type_symbol
_atom_type_description
_atom_type_scat_dispersion_real
_atom_type_scat_dispersion_imag
_atom_type_scat_source
C C 0.0181 0.0091 'International Tables Vol C Tables 4.2.6.8 and 6.1.1.4'
H H 0.0000 0.0000 'International Tables Vol C Tables 4.2.6.8 and 6.1.1.4'
N N 0.0311 0.0180 'International Tables Vol C Tables 4.2.6.8 and 6.1.1.4'
O O 0.0492 0.0322 'International Tables Vol C Tables 4.2.6.8 and 6.1.1.4'

loop_
_geom_angle_atom_site_label_1
_geom_angle_atom_site_label_2
_geom_angle_atom_site_label_3
_geom_angle
H1N N1 H2N 109.5
H1N N1 H3N 109.5
H2N N1 H3N 109.5
H1N N1 H4N 109.5
H2N N1 H4N 109.5
H3N N1 H4N 109.5
C1B O2A C2A 116.03(18)
C3A O3A H3AO 109.5
C4A O4A H4AO 109.5
C5A O5A C1A 110.06(17)
O3 C1A O5A 107.70(18)
O3 C1A C2A 109.29(19)
O5A C1A C2A 110.16(18)
O3 C1A H1A 109.9
O5A C1A H1A 109.9
C2A C1A H1A 109.9
O2A C2A C1A 104.02(18)
O2A C2A C3A 110.87(19)
C1A C2A C3A 110.77(19)
O2A C2A H2A 110.3
C1A C2A H2A 110.3
C3A C2A H2A 110.3
O3A C3A C4A 113.29(19)
O3A C3A C2A 111.18(19)
C4A C3A C2A 109.56(19)
O3A C3A H3A 107.5
C4A C3A H3A 107.5
C2A C3A H3A 107.5
O4A C4A C3A 112.61(19)
O4A C4A C5A 112.41(19)
C3A C4A C5A 107.41(19)
O4A C4A H4A 108.1
C3A C4A H4A 108.1
C5A C4A H4A 108.1
O5A C5A C6A 109.11(19)
O5A C5A C4A 108.26(19)
C6A C5A C4A 110.49(19)
O5A C5A H5A 109.7
C6A C5A H5A 109.7
C4A C5A H5A 109.7
O7A C6A O6A 126.2(2)
O7A C6A C5A 118.4(2)
O6A C6A C5A 115.4(2)
C2B O2B H2BO 109.5
C3B O3B H3BO 109.5
C4B O4B H4BO 109.5
C5B O5B C1B 109.75(17)
C6B O7B H7BO 109.5
O2A C1B O5B 108.15(18)
O2A C1B C2B 105.88(19)
O5B C1B C2B 110.6(2)
O2A C1B H1B 110.7
O5B C1B H1B 110.7
C2B C1B H1B 110.7
O2B C2B C1B 110.6(2)
O2B C2B C3B 112.7(2)
C1B C2B C3B 110.6(2)
O2B C2B H2B 107.6
C1B C2B H2B 107.6
C3B C2B H2B 107.6
O3B C3B C2B 107.0(2)
O3B C3B C4B 111.5(2)
C2B C3B C4B 111.8(2)
O3B C3B H3B 108.9
C2B C3B H3B 108.9
C4B C3B H3B 108.9
O4B C4B C3B 110.8(2)
O4B C4B C5B 109.2(2)
C3B C4B C5B 108.4(2)
O4B C4B H4B 109.5
C3B C4B H4B 109.5
C5B C4B H4B 109.5
O5B C5B C6B 109.9(2)
O5B C5B C4B 107.6(2)
C6B C5B C4B 113.9(2)
O5B C5B H5B 108.4
C6B C5B H5B 108.4
C4B C5B H5B 108.4
O6B C6B O7B 125.0(2)
O6B C6B C5B 119.6(2)
O7B C6B C5B 115.4(2)
C2 C1 C10 113.0(2)
C2 C1 H11 109.0
C10 C1 H11 109.0
C2 C1 H12 109.0
C10 C1 H12 109.0
H11 C1 H12 107.8
C3 C2 C1 109.6(2)
C3 C2 H21 109.8
C1 C2 H21 109.8
C3 C2 H22 109.8
C1 C2 H22 109.8
H21 C2 H22 108.2
O3 C3 C2 110.4(2)
O3 C3 C4 108.4(2)
C2 C3 C4 113.8(2)
O3 C3 H31 108.0
C2 C3 H31 108.0
C4 C3 H31 108.0
C1A O3 C3 113.80(19)
C23 C4 C3 112.1(2)
C23 C4 C24 107.8(2)
C3 C4 C24 107.1(2)
C23 C4 C5 115.0(2)
C3 C4 C5 106.3(2)
C24 C4 C5 108.3(2)
C6 C5 C10 110.1(2)
C6 C5 C4 114.4(2)
C10 C5 C4 116.7(2)
C6 C5 H51 104.7
C10 C5 H51 104.7
C4 C5 H51 104.7
C7 C6 C5 109.5(2)
C7 C6 H61 109.8
C5 C6 H61 109.8
C7 C6 H62 109.8
C5 C6 H62 109.8
H61 C6 H62 108.2
C6 C7 C8 114.3(2)
C6 C7 H71 108.7
C8 C7 H71 108.7
C6 C7 H72 108.7
C8 C7 H72 108.7
H71 C7 H72 107.6
C7 C8 C26 106.5(2)
C7 C8 C9 110.7(2)
C26 C8 C9 110.5(2)
C7 C8 C14 110.7(2)
C26 C8 C14 111.1(2)
C9 C8 C14 107.3(2)
C11 C9 C10 115.5(2)
C11 C9 C8 108.3(2)
C10 C9 C8 119.1(2)
C11 C9 H91 104.0
C10 C9 H91 104.0
C8 C9 H91 104.0
C25 C10 C1 108.9(2)
C25 C10 C9 112.6(2)
C1 C10 C9 107.4(2)
C25 C10 C5 114.5(2)
C1 C10 C5 107.6(2)
C9 C10 C5 105.5(2)
O11 C11 C12 118.8(3)
O11 C11 C9 124.5(2)
C12 C11 C9 116.7(2)
C13 C12 C11 124.3(3)
C13 C12 H121 117.8
C11 C12 H121 117.8
C12 C13 C18 117.9(2)
C12 C13 C14 120.6(2)
C18 C13 C14 121.3(2)
C13 C14 C15 112.2(2)
C13 C14 C27 106.5(2)
C15 C14 C27 106.0(2)
C13 C14 C8 108.8(2)
C15 C14 C8 111.5(2)
C27 C14 C8 111.8(2)
C16 C15 C14 113.6(2)
C16 C15 H151 108.8
C14 C15 H151 108.8
C16 C15 H152 108.8
C14 C15 H152 108.8
H151 C15 H152 107.7
C15 C16 C17 112.4(2)
C15 C16 H161 109.1
C17 C16 H161 109.1
C15 C16 H162 109.1
C17 C16 H162 109.1
H161 C16 H162 107.9
C28 C17 C22 107.7(2)
C28 C17 C16 109.6(3)
C22 C17 C16 111.7(2)
C28 C17 C18 109.7(2)
C22 C17 C18 109.3(2)
C16 C17 C18 108.8(2)
C13 C18 C19 109.9(2)
C13 C18 C17 112.3(2)
C19 C18 C17 114.0(2)
C13 C18 H181 106.7
C19 C18 H181 106.7
C17 C18 H181 106.7
C20 C19 C18 113.0(2)
C20 C19 H191 109.0
C18 C19 H191 109.0
C20 C19 H192 109.0
C18 C19 H192 109.0
H191 C19 H192 107.8
C19 C20 C21 108.5(3)
C19 C20 C30 109.4(3)
C21 C20 C30 112.3(3)
C19 C20 C29 109.1(3)
C21 C20 C29 111.3(3)
C30 C20 C29 106.2(3)
C22 C21 C20 112.6(3)
C22 C21 H211 109.1
C20 C21 H211 109.1
C22 C21 H212 109.1
C20 C21 H212 109.1
H211 C21 H212 107.8
C21 C22 C17 115.3(3)
C21 C22 H221 108.5
C17 C22 H221 108.5
C21 C22 H222 108.5
C17 C22 H222 108.5
H221 C22 H222 107.5
C4 C23 H231 109.5
C4 C23 H232 109.5
H231 C23 H232 109.5
C4 C23 H233 109.5
H231 C23 H233 109.5
H232 C23 H233 109.5
C4 C24 H241 109.5
C4 C24 H242 109.5
H241 C24 H242 109.5
C4 C24 H243 109.5
H241 C24 H243 109.5
H242 C24 H243 109.5
C10 C25 H251 109.5
C10 C25 H252 109.5
H251 C25 H252 109.5
C10 C25 H253 109.5
H251 C25 H253 109.5
H252 C25 H253 109.5
C8 C26 H261 109.5
C8 C26 H262 109.5
H261 C26 H262 109.5
C8 C26 H263 109.5
H261 C26 H263 109.5
H262 C26 H263 109.5
C14 C27 H271 109.5
C14 C27 H272 109.5
H271 C27 H272 109.5
C14 C27 H273 109.5
H271 C27 H273 109.5
H272 C27 H273 109.5
C17 C28 H281 109.5
C17 C28 H282 109.5
H281 C28 H282 109.5
C17 C28 H283 109.5
H281 C28 H283 109.5
H282 C28 H283 109.5
C20 C29 H291 109.5
C20 C29 H292 109.5
H291 C29 H292 109.5
C20 C29 H293 109.5
H291 C29 H293 109.5
H292 C29 H293 109.5
O30 C30 O31 123.2(3)
O30 C30 C20 123.2(3)
O31 C30 C20 113.6(3)
C30 O31 H301 109.5
H1W2 O2W H2W2 107.0
H1W3 O3W H2W3 108.7
H1W4 O4W H2W4 108.7
C1P1 O1P1 H1P1 109.5
O2P1 C1P1 O1P1 122.6(4)
O2P1 C1P1 C2P1 122.9(4)
O1P1 C1P1 C2P1 114.4(3)
C3P1 C2P1 C1P1 114.9(4)
C3P1 C2P1 H2P1 108.5
C1P1 C2P1 H2P1 108.5
C3P1 C2P1 H3P1 108.5
C1P1 C2P1 H3P1 108.5
H2P1 C2P1 H3P1 107.5
C2P1 C3P1 H4P1 109.5
C2P1 C3P1 H5P1 109.5
H4P1 C3P1 H5P1 109.5
C2P1 C3P1 H6P1 109.5
H4P1 C3P1 H6P1 109.5
H5P1 C3P1 H6P1 109.5
C1P2 O1P2 H1P2 109.5
O2P2 C1P2 O1P2 126.2(4)
O2P2 C1P2 C2P2 125.9(4)
O1P2 C1P2 C2P2 107.9(4)
C1P2 C2P2 C3P2 112.8(5)
C1P2 C2P2 H2P2 109.0
C3P2 C2P2 H2P2 109.0
C1P2 C2P2 H3P2 109.0
C3P2 C2P2 H3P2 109.0
H2P2 C2P2 H3P2 107.8
C2P2 C3P2 H4P2 109.5
C2P2 C3P2 H5P2 109.5
H4P2 C3P2 H5P2 109.5
C2P2 C3P2 H6P2 109.5
H4P2 C3P2 H6P2 109.5
H5P2 C3P2 H6P2 109.5
C1P4 O1P4 H1P4 109.5
O2P4 C1P4 O1P4 125.0(4)
O2P4 C1P4 C2P4 118.6(4)
O1P4 C1P4 C2P4 116.5(4)
C3P4 C2P4 C1P4 109.7(4)
C3P4 C2P4 H2P4 109.7
C1P4 C2P4 H2P4 109.7
C3P4 C2P4 H3P4 109.7
C1P4 C2P4 H3P4 109.7
H2P4 C2P4 H3P4 108.2
C2P4 C3P4 H4P4 109.5
C2P4 C3P4 H5P4 109.5
H4P4 C3P4 H5P4 109.5
C2P4 C3P4 H6P4 109.5
H4P4 C3P4 H6P4 109.5
H5P4 C3P4 H6P4 109.5
C1P5 O1P5 H1P5 109.5
O2P5 C1P5 O1P5 118.8(7)
O2P5 C1P5 C2P5 125.3(7)
O1P5 C1P5 C2P5 115.9(6)
C1P5 C2P5 C3P5 109.4(7)
C1P5 C2P5 H2P5 109.8
C3P5 C2P5 H2P5 109.8
C1P5 C2P5 H3P5 109.8
C3P5 C2P5 H3P5 109.8
H2P5 C2P5 H3P5 108.2
C2P5 C3P5 H4P5 109.5
C2P5 C3P5 H5P5 109.5
H4P5 C3P5 H5P5 109.5
C2P5 C3P5 H6P5 109.5
H4P5 C3P5 H6P5 109.5
H5P5 C3P5 H6P5 109.5

loop_
_geom_bond_atom_site_label_1
_geom_bond_atom_site_label_2
_geom_bond_distance
N1 H1N 0.9000
N1 H2N 0.9003
N1 H3N 0.9003
N1 H4N 0.9001
O2A C1B 1.394(3)
O2A C2A 1.434(3)
O3A C3A 1.418(3)
O3A H3AO 0.8400
O4A C4A 1.407(3)
O4A H4AO 0.8400
O5A C5A 1.422(3)
O5A C1A 1.435(3)
O6A C6A 1.268(3)
O7A C6A 1.242(3)
C1A O3 1.390(3)
C1A C2A 1.523(3)
C1A H1A 1.0000
C2A C3A 1.540(3)
C2A H2A 1.0000
C3A C4A 1.525(3)
C3A H3A 1.0000
C4A C5A 1.538(3)
C4A H4A 1.0000
C5A C6A 1.525(3)
C5A H5A 1.0000
O2B C2B 1.418(3)
O2B H2BO 0.8400
O3B C3B 1.420(3)
O3B H3BO 0.8400
O4B C4B 1.415(3)
O4B H4BO 0.8400
O5B C5B 1.421(3)
O5B C1B 1.427(3)
O6B C6B 1.224(3)
O7B C6B 1.304(3)
O7B H7BO 0.8400
C1B C2B 1.519(3)
C1B H1B 1.0000
C2B C3B 1.522(3)
C2B H2B 1.0000
C3B C4B 1.532(4)
C3B H3B 1.0000
C4B C5B 1.544(3)
C4B H4B 1.0000
C5B C6B 1.511(4)
C5B H5B 1.0000
C1 C2 1.528(3)
C1 C10 1.551(3)
C1 H11 0.9900
C1 H12 0.9900
C2 C3 1.521(3)
C2 H21 0.9900
C2 H22 0.9900
C3 O3 1.454(3)
C3 C4 1.536(3)
C3 H31 1.0000
C4 C23 1.533(4)
C4 C24 1.545(4)
C4 C5 1.569(3)
C5 C6 1.534(3)
C5 C10 1.564(4)
C5 H51 1.0000
C6 C7 1.529(4)
C6 H61 0.9900
C6 H62 0.9900
C7 C8 1.536(4)
C7 H71 0.9900
C7 H72 0.9900
C8 C26 1.544(4)
C8 C9 1.569(3)
C8 C14 1.580(4)
C9 C11 1.529(4)
C9 C10 1.560(4)
C9 H91 1.0000
C10 C25 1.541(4)
C11 O11 1.222(4)
C11 C12 1.474(4)
C12 C13 1.344(4)
C12 H121 0.9500
C13 C18 1.522(4)
C13 C14 1.526(4)
C14 C15 1.555(3)
C14 C27 1.563(4)
C15 C16 1.528(4)
C15 H151 0.9900
C15 H152 0.9900
C16 C17 1.540(4)
C16 H161 0.9900
C16 H162 0.9900
C17 C28 1.518(4)
C17 C22 1.539(4)
C17 C18 1.550(4)
C18 C19 1.539(4)
C18 H181 1.0000
C19 C20 1.530(4)
C19 H191 0.9900
C19 H192 0.9900
C20 C21 1.533(5)
C20 C30 1.542(5)
C20 C29 1.545(5)
C21 C22 1.510(6)
C21 H211 0.9900
C21 H212 0.9900
C22 H221 0.9900
C22 H222 0.9900
C23 H231 0.9800
C23 H232 0.9800
C23 H233 0.9800
C24 H241 0.9800
C24 H242 0.9800
C24 H243 0.9800
C25 H251 0.9800
C25 H252 0.9800
C25 H253 0.9800
C26 H261 0.9800
C26 H262 0.9800
C26 H263 0.9800
C27 H271 0.9800
C27 H272 0.9800
C27 H273 0.9800
C28 H281 0.9800
C28 H282 0.9800
C28 H283 0.9800
C29 H291 0.9800
C29 H292 0.9800
C29 H293 0.9800
C30 O30 1.212(4)
C30 O31 1.313(4)
O31 H301 0.8400
O2W H1W2 0.8400
O2W H2W2 0.8400
O3W H1W3 0.8400
O3W H2W3 0.8400
O4W H1W4 0.8400
O4W H2W4 0.8399
O1P1 C1P1 1.281(5)
O1P1 H1P1 0.8400
O2P1 C1P1 1.229(5)
C1P1 C2P1 1.494(6)
C2P1 C3P1 1.460(8)
C2P1 H2P1 0.9900
C2P1 H3P1 0.9900
C3P1 H4P1 0.9800
C3P1 H5P1 0.9800
C3P1 H6P1 0.9800
O1P2 C1P2 1.314(5)
O1P2 H1P2 0.8400
O2P2 C1P2 1.160(5)
C1P2 C2P2 1.526(6)
C2P2 C3P2 1.550(8)
C2P2 H2P2 0.9900
C2P2 H3P2 0.9900
C3P2 H4P2 0.9800
C3P2 H5P2 0.9800
C3P2 H6P2 0.9800
O1P4 C1P4 1.272(5)
O1P4 H1P4 0.8400
O2P4 C1P4 1.231(5)
C1P4 C2P4 1.534(6)
C2P4 C3P4 1.500(7)
C2P4 H2P4 0.9900
C2P4 H3P4 0.9900
C3P4 H4P4 0.9800
C3P4 H5P4 0.9800
C3P4 H6P4 0.9800
O1P5 C1P5 1.272(7)
O1P5 H1P5 0.8400
O2P5 C1P5 1.227(8)
C1P5 C2P5 1.452(10)
C2P5 C3P5 1.527(13)
C2P5 H2P5 0.9900
C2P5 H3P5 0.9900
C3P5 H4P5 0.9800
C3P5 H5P5 0.9800
C3P5 H6P5 0.9800

loop_
_geom_hbond_atom_site_label_D
_geom_hbond_atom_site_label_H
_geom_hbond_atom_site_label_A
_geom_hbond_distance_DH
_geom_hbond_distance_HA
_geom_hbond_distance_DA
_geom_hbond_angle_DHA
_geom_hbond_site_symmetry_A
N1 H1N O2P1 0.90 2.04 2.912(4) 163.8 .
N1 H3N O7A 0.90 2.14 3.002(3) 159.5 .
N1 H4N O2W 0.90 2.01 2.910(3) 178.6 .
N1 H2N O2B 0.90 1.96 2.831(3) 163.6 1_565
O3A H3AO O6A 0.84 1.81 2.652(2) 179.1 3_466
O4A H4AO O6B 0.84 1.88 2.705(3) 168.5 1_655
O2B H2BO O4B 0.84 1.87 2.711(3) 176.3 3_556
O3B H3BO O3A 0.84 1.86 2.697(3) 173.4 3_456
O4B H4BO O3W 0.84 1.80 2.634(3) 174.7 1_445
O7B H7BO O6A 0.84 1.76 2.579(3) 165.4 1_455
O31 H301 O2P4 0.84 1.92 2.719(4) 159.2 .
O2W H1W2 O4A 0.84 1.89 2.708(3) 163.7 3_466
O2W H2W2 O3 0.84 2.00 2.822(3) 166.2 .
O3W H1W3 O7A 0.84 1.99 2.736(3) 148.3 .
O3W H2W3 O4W 0.84 2.01 2.797(4) 155.3 .
O4W H1W4 O2P1 0.84 2.13 2.861(4) 146.1 .
O4W H2W4 O2B 0.84 2.16 2.966(3) 160.0 1_565
O1P1 H1P1 O2P2 0.84 1.82 2.646(5) 166.9 .
O1P2 H1P2 O2W 0.84 1.85 2.647(4) 159.0 .
O1P4 H1P4 O30 0.84 1.83 2.664(4) 175.2 .
O1P5 H1P5 O4W 0.84 1.90 2.694(5) 156.6 .

loop_
_geom_torsion_atom_site_label_1
_geom_torsion_atom_site_label_2
_geom_torsion_atom_site_label_3
_geom_torsion_atom_site_label_4
_geom_torsion
C5A O5A C1A O3 177.37(18)
C5A O5A C1A C2A -63.5(2)
C1B O2A C2A C1A 152.80(19)
C1B O2A C2A C3A -88.1(2)
O3 C1A C2A O2A -68.4(2)
O5A C1A C2A O2A 173.51(18)
O3 C1A C2A C3A 172.47(18)
O5A C1A C2A C3A 54.3(2)
O2A C2A C3A O3A 67.2(2)
C1A C2A C3A O3A -177.80(18)
O2A C2A C3A C4A -166.76(19)
C1A C2A C3A C4A -51.8(2)
O3A C3A C4A O4A -55.1(3)
C2A C3A C4A O4A -179.89(19)
O3A C3A C4A C5A -179.40(18)
C2A C3A C4A C5A 55.8(2)
C1A O5A C5A C6A -170.86(18)
C1A O5A C5A C4A 68.9(2)
O4A C4A C5A O5A 171.12(18)
C3A C4A C5A O5A -64.5(2)
O4A C4A C5A C6A 51.7(3)
C3A C4A C5A C6A 176.11(19)
O5A C5A C6A O7A -34.8(3)
C4A C5A C6A O7A 84.1(3)
O5A C5A C6A O6A 147.6(2)
C4A C5A C6A O6A -93.5(3)
C2A O2A C1B O5B -65.0(2)
C2A O2A C1B C2B 176.36(19)
C5B O5B C1B O2A 178.32(18)
C5B O5B C1B C2B -66.1(2)
O2A C1B C2B O2B -63.7(2)
O5B C1B C2B O2B 179.36(18)
O2A C1B C2B C3B 170.75(19)
O5B C1B C2B C3B 53.8(3)
O2B C2B C3B O3B 65.5(3)
C1B C2B C3B O3B -170.1(2)
O2B C2B C3B C4B -172.2(2)
C1B C2B C3B C4B -47.9(3)
O3B C3B C4B O4B -69.0(3)
C2B C3B C4B O4B 171.4(2)
O3B C3B C4B C5B 171.2(2)
C2B C3B C4B C5B 51.6(3)
C1B O5B C5B C6B -165.7(2)
C1B O5B C5B C4B 69.7(2)
O4B C4B C5B O5B 177.7(2)
C3B C4B C5B O5B -61.5(2)
O4B C4B C5B C6B 55.6(3)
C3B C4B C5B C6B 176.3(2)
O5B C5B C6B O6B 158.3(2)
C4B C5B C6B O6B -80.8(3)
O5B C5B C6B O7B -20.2(3)
C4B C5B C6B O7B 100.7(3)
C10 C1 C2 C3 -58.5(3)
C1 C2 C3 O3 -177.0(2)
C1 C2 C3 C4 60.7(3)
O5A C1A O3 C3 -77.8(2)
C2A C1A O3 C3 162.55(19)
C2 C3 O3 C1A 99.7(2)
C4 C3 O3 C1A -135.0(2)
O3 C3 C4 C23 -52.9(3)
C2 C3 C4 C23 70.4(3)
O3 C3 C4 C24 65.2(3)
C2 C3 C4 C24 -171.5(2)
O3 C3 C4 C5 -179.24(19)
C2 C3 C4 C5 -55.9(3)
C23 C4 C5 C6 59.0(3)
C3 C4 C5 C6 -176.4(2)
C24 C4 C5 C6 -61.5(3)
C23 C4 C5 C10 -71.6(3)
C3 C4 C5 C10 53.0(3)
C24 C4 C5 C10 167.8(2)
C10 C5 C6 C7 -66.8(3)
C4 C5 C6 C7 159.4(2)
C5 C6 C7 C8 57.0(3)
C6 C7 C8 C26 77.2(3)
C6 C7 C8 C9 -43.0(3)
C6 C7 C8 C14 -161.9(2)
C7 C8 C9 C11 176.4(2)
C26 C8 C9 C11 58.6(3)
C14 C8 C9 C11 -62.7(3)
C7 C8 C9 C10 41.7(3)
C26 C8 C9 C10 -76.0(3)
C14 C8 C9 C10 162.7(2)
C2 C1 C10 C25 -71.4(3)
C2 C1 C10 C9 166.4(2)
C2 C1 C10 C5 53.2(3)
C11 C9 C10 C25 -55.9(3)
C8 C9 C10 C25 75.6(3)
C11 C9 C10 C1 63.9(3)
C8 C9 C10 C1 -164.5(2)
C11 C9 C10 C5 178.5(2)
C8 C9 C10 C5 -49.9(3)
C6 C5 C10 C25 -63.6(3)
C4 C5 C10 C25 69.0(3)
C6 C5 C10 C1 175.2(2)
C4 C5 C10 C1 -52.2(3)
C6 C5 C10 C9 60.7(3)
C4 C5 C10 C9 -166.6(2)
C10 C9 C11 O11 -11.0(4)
C8 C9 C11 O11 -147.4(3)
C10 C9 C11 C12 171.7(2)
C8 C9 C11 C12 35.2(3)
O11 C11 C12 C13 178.7(3)
C9 C11 C12 C13 -3.9(4)
C11 C12 C13 C18 175.4(3)
C11 C12 C13 C14 0.8(4)
C12 C13 C14 C15 -153.3(3)
C18 C13 C14 C15 32.4(3)
C12 C13 C14 C27 91.2(3)
C18 C13 C14 C27 -83.1(3)
C12 C13 C14 C8 -29.4(3)
C18 C13 C14 C8 156.2(2)
C7 C8 C14 C13 -179.4(2)
C26 C8 C14 C13 -61.2(3)
C9 C8 C14 C13 59.7(3)
C7 C8 C14 C15 -55.1(3)
C26 C8 C14 C15 63.1(3)
C9 C8 C14 C15 -176.0(2)
C7 C8 C14 C27 63.3(3)
C26 C8 C14 C27 -178.5(2)
C9 C8 C14 C27 -57.6(3)
C13 C14 C15 C16 -39.2(3)
C27 C14 C15 C16 76.6(3)
C8 C14 C15 C16 -161.5(2)
C14 C15 C16 C17 56.3(3)
C15 C16 C17 C28 58.5(3)
C15 C16 C17 C22 177.8(3)
C15 C16 C17 C18 -61.4(3)
C12 C13 C18 C19 -85.9(3)
C14 C13 C18 C19 88.6(3)
C12 C13 C18 C17 146.1(3)
C14 C13 C18 C17 -39.4(3)
C28 C17 C18 C13 -68.8(3)
C22 C17 C18 C13 173.3(2)
C16 C17 C18 C13 51.1(3)
C28 C17 C18 C19 165.4(2)
C22 C17 C18 C19 47.6(3)
C16 C17 C18 C19 -74.7(3)
C13 C18 C19 C20 179.2(3)
C17 C18 C19 C20 -53.7(3)
C18 C19 C20 C21 55.5(4)
C18 C19 C20 C30 -67.4(3)
C18 C19 C20 C29 176.9(3)
C19 C20 C21 C22 -55.8(4)
C30 C20 C21 C22 65.3(4)
C29 C20 C21 C22 -175.8(3)
C20 C21 C22 C17 55.0(4)
C28 C17 C22 C21 -167.9(3)
C16 C17 C22 C21 71.7(4)
C18 C17 C22 C21 -48.8(4)
C19 C20 C30 O30 -20.7(5)
C21 C20 C30 O30 -141.2(3)
C29 C20 C30 O30 97.0(4)
C19 C20 C30 O31 162.4(3)
C21 C20 C30 O31 41.9(4)
C29 C20 C30 O31 -79.9(4)
O2P1 C1P1 C2P1 C3P1 -6.8(7)
O1P1 C1P1 C2P1 C3P1 173.0(5)
O2P2 C1P2 C2P2 C3P2 1.3(7)
O1P2 C1P2 C2P2 C3P2 -176.5(4)
O2P4 C1P4 C2P4 C3P4 82.2(5)
O1P4 C1P4 C2P4 C3P4 -97.9(5)
O2P5 C1P5 C2P5 C3P5 -68.7(10)
O1P5 C1P5 C2P5 C3P5 108.7(7)
